data_4032253
loop_
_publ_author_name
'Huang, Jin'
'Wang, Wei'
'He, Hai-Yu'
'Jian, Lei'
'Fu, Hai-Yan'
'Zheng, Xue-Li'
'Chen, Hua'
'Li, Rui-Xiang'

_publ_section_title
;
 An Approach to the Synthesis of 1-Propenylnaphthols and
 3-Arylnaphtho[2,1-b]furans.
;
_journal_issue 5
_journal_name_full 'The Journal of organic chemistry'
_journal_page_first 2523
_journal_page_last 2534
_journal_paper_doi 10.1021/acs.joc.6b02902
_journal_volume 82
_journal_year 2017
_chemical_formula_moiety 'C19 H16 O'
_chemical_formula_sum 'C19 H16 O'
_chemical_formula_weight 260.34
_space_group_crystal_system monoclinic
_space_group_IT_number 14
_space_group_name_Hall '-P 2ybc'
_space_group_name_H-M_alt 'P 1 21/c 1'
_symmetry_Int_Tables_number 14
_symmetry_space_group_name_Hall '-P 2ybc'
_symmetry_space_group_name_H-M 'P 1 21/c 1'
_atom_sites_solution_primary direct
_audit_creation_date 2014-10-09
_audit_creation_method
;
Olex2 1.2
(compiled 2014.09.19 svn.r3010 for OlexSys, GUI svn.r4874)
;
_cell_angle_alpha 90
_cell_angle_beta 97.7995(19)
_cell_angle_gamma 90
_cell_formula_units_Z 4
_cell_length_a 6.75819(13)
_cell_length_b 8.55021(16)
_cell_length_c 24.5163(5)
_cell_measurement_reflns_used 4722
_cell_measurement_temperature 293
_cell_measurement_theta_max 72.4830
_cell_measurement_theta_min 5.4770
_cell_volume 1403.54(5)
_computing_cell_refinement
;
CrysAlisPro, Agilent Technologies,
Version 1.171.37.33 (release 27-03-2014 CrysAlis171 .NET)
(compiled Mar 27 2014,17:12:48)
;
_computing_data_collection
;
CrysAlisPro, Agilent Technologies,
Version 1.171.37.33 (release 27-03-2014 CrysAlis171 .NET)
(compiled Mar 27 2014,17:12:48)
;
_computing_data_reduction
;
CrysAlisPro, Agilent Technologies,
Version 1.171.37.33 (release 27-03-2014 CrysAlis171 .NET)
(compiled Mar 27 2014,17:12:48)
;
_computing_molecular_graphics 'Olex2 (Dolomanov et al., 2009)'
_computing_publication_material 'Olex2 (Dolomanov et al., 2009)'
_computing_structure_refinement 'olex2.refine (Bourhis et al., 2013)'
_computing_structure_solution 'ShelXS (Sheldrick, 2008)'
_diffrn_ambient_temperature 293
_diffrn_detector 'CCD plate'
_diffrn_detector_area_resol_mean 15.9595
_diffrn_detector_type EosS2
_diffrn_measured_fraction_theta_full 0.9992
_diffrn_measured_fraction_theta_max 0.9992
_diffrn_measurement_details
;
#__ type_ start__ end____ width___ exp.time_
  1 omega   17.00  105.00   1.0000    1.0000
omega____ theta____ kappa____ phi______ frames
    -       36.2921   38.0000  -90.0000 88

#__ type_ start__ end____ width___ exp.time_
  2 omega   20.00  104.00   1.0000    1.0000
omega____ theta____ kappa____ phi______ frames
    -       36.2921   57.0000  -60.0000 84

#__ type_ start__ end____ width___ exp.time_
  3 omega  -31.00   63.00   1.0000    1.0000
omega____ theta____ kappa____ phi______ frames
    -       36.2921  -77.0000  120.0000 94

#__ type_ start__ end____ width___ exp.time_
  4 omega    1.00   75.00   1.0000    1.0000
omega____ theta____ kappa____ phi______ frames
    -       36.2921  -99.0000   60.0000 74

#__ type_ start__ end____ width___ exp.time_
  5 omega  -31.00   53.00   1.0000    1.0000
omega____ theta____ kappa____ phi______ frames
    -       36.2921  -57.0000    0.0000 84

#__ type_ start__ end____ width___ exp.time_
  6 omega   23.00   90.00   1.0000    1.0000
omega____ theta____ kappa____ phi______ frames
    -       36.2921 -125.0000  -60.0000 67

#__ type_ start__ end____ width___ exp.time_
  7 omega   23.00   90.00   1.0000    1.0000
omega____ theta____ kappa____ phi______ frames
    -       36.2921 -125.0000   30.0000 67

#__ type_ start__ end____ width___ exp.time_
  8 omega  -35.00   66.00   1.0000    1.0000
omega____ theta____ kappa____ phi______ frames
    -       36.2921  -19.0000   90.0000 101

#__ type_ start__ end____ width___ exp.time_
  9 omega   38.00   91.00   1.0000    1.8400
omega____ theta____ kappa____ phi______ frames
    -      108.0000  -30.0000  -90.0000 53

#__ type_ start__ end____ width___ exp.time_
 10 omega   91.00  176.00   1.0000    1.8400
omega____ theta____ kappa____ phi______ frames
    -      108.0000   45.0000   90.0000 85

#__ type_ start__ end____ width___ exp.time_
 11 omega   38.00   91.00   1.0000    1.8400
omega____ theta____ kappa____ phi______ frames
    -      108.0000  -30.0000 -180.0000 53

#__ type_ start__ end____ width___ exp.time_
 12 omega   38.00  116.00   1.0000    1.8400
omega____ theta____ kappa____ phi______ frames
    -      108.0000 -111.0000  -30.0000 78

#__ type_ start__ end____ width___ exp.time_
 13 omega   39.00  109.00   1.0000    1.8400
omega____ theta____ kappa____ phi______ frames
    -      108.0000  -94.0000 -180.0000 70

#__ type_ start__ end____ width___ exp.time_
 14 omega  100.00  178.00   1.0000    1.8400
omega____ theta____ kappa____ phi______ frames
    -      108.0000  111.0000  -90.0000 78

#__ type_ start__ end____ width___ exp.time_
 15 omega   40.00   98.00   1.0000    1.8400
omega____ theta____ kappa____ phi______ frames
    -      108.0000  -45.0000 -180.0000 58

#__ type_ start__ end____ width___ exp.time_
 16 omega   38.00   91.00   1.0000    1.8400
omega____ theta____ kappa____ phi______ frames
    -      108.0000  -30.0000  -30.0000 53

#__ type_ start__ end____ width___ exp.time_
 17 omega   90.00  175.00   1.0000    1.8400
omega____ theta____ kappa____ phi______ frames
    -      108.0000   61.0000  150.0000 85

#__ type_ start__ end____ width___ exp.time_
 18 omega   39.00  109.00   1.0000    1.8400
omega____ theta____ kappa____ phi______ frames
    -      108.0000  -94.0000 -120.0000 70

#__ type_ start__ end____ width___ exp.time_
 19 omega   39.00  109.00   1.0000    1.8400
omega____ theta____ kappa____ phi______ frames
    -      108.0000  -94.0000   90.0000 70

#__ type_ start__ end____ width___ exp.time_
 20 omega   41.00  126.00   1.0000    1.8400
omega____ theta____ kappa____ phi______ frames
    -      108.0000  -61.0000   90.0000 85

#__ type_ start__ end____ width___ exp.time_
 21 omega   38.00   91.00   1.0000    1.8400
omega____ theta____ kappa____ phi______ frames
    -      108.0000  -30.0000   30.0000 53

#__ type_ start__ end____ width___ exp.time_
 22 omega   37.00  146.00   1.0000    1.8400
omega____ theta____ kappa____ phi______ frames
    -      108.0000  -15.0000   90.0000 109

#__ type_ start__ end____ width___ exp.time_
 23 omega   40.00  135.00   1.0000    1.8400
omega____ theta____ kappa____ phi______ frames
    -      108.0000  -77.0000  -30.0000 95

#__ type_ start__ end____ width___ exp.time_
 24 omega   20.00   73.00   1.0000    1.0000
omega____ theta____ kappa____ phi______ frames
    -       36.2921   57.0000 -180.0000 53
;
_diffrn_measurement_device 'four-circle diffractometer'
_diffrn_measurement_device_type 'New Gemini, Dual, Cu at zero, EosS2'
_diffrn_measurement_method '\w scans'
_diffrn_orient_matrix_UB_11 -0.0594362000
_diffrn_orient_matrix_UB_12 -0.0346963000
_diffrn_orient_matrix_UB_13 -0.0617250000
_diffrn_orient_matrix_UB_21 0.2211614000
_diffrn_orient_matrix_UB_22 0.0083604000
_diffrn_orient_matrix_UB_23 -0.0088158000
_diffrn_orient_matrix_UB_31 0.0221570000
_diffrn_orient_matrix_UB_32 -0.1765647000
_diffrn_orient_matrix_UB_33 0.0116904000
_diffrn_radiation_monochromator graphite
_diffrn_radiation_probe x-ray
_diffrn_radiation_type 'Cu K\a'
_diffrn_radiation_wavelength 1.54184
_diffrn_reflns_av_R_equivalents 0.0304
_diffrn_reflns_av_unetI/netI 0.0185
_diffrn_reflns_limit_h_max 8
_diffrn_reflns_limit_h_min -8
_diffrn_reflns_limit_k_max 6
_diffrn_reflns_limit_k_min -10
_diffrn_reflns_limit_l_max 30
_diffrn_reflns_limit_l_min -29
_diffrn_reflns_number 12016
_diffrn_reflns_theta_full 67.0526
_diffrn_reflns_theta_max 67.05
_diffrn_reflns_theta_min 5.49
_diffrn_source 'Enhance (Cu) X-ray Source'
_exptl_absorpt_coefficient_mu 0.576
_exptl_absorpt_correction_T_max 1.00000
_exptl_absorpt_correction_T_min 0.86144
_exptl_absorpt_correction_type multi-scan
_exptl_absorpt_process_details
;
CrysAlisPro, Agilent Technologies,
Version 1.171.37.33 (release 27-03-2014 CrysAlis171 .NET)
(compiled Mar 27 2014,17:12:48)
Empirical absorption correction using spherical harmonics,
 implemented in SCALE3 ABSPACK scaling algorithm.
;
_exptl_crystal_colour 'clear light colourless'
_exptl_crystal_colour_lustre clear
_exptl_crystal_colour_modifier light
_exptl_crystal_colour_primary colourless
_exptl_crystal_density_diffrn 1.2319
_exptl_crystal_description
;
;
_exptl_crystal_F_000 553.6035
_exptl_crystal_size_max 0.5
_exptl_crystal_size_mid 0.4
_exptl_crystal_size_min 0.2
_refine_diff_density_max 0.1898
_refine_diff_density_min -0.2742
_refine_diff_density_rms 0.0525
_refine_ls_d_res_high 0.8372
_refine_ls_d_res_low 8.0651
_refine_ls_goodness_of_fit_ref 1.0658
_refine_ls_hydrogen_treatment mixed
_refine_ls_matrix_type full
_refine_ls_number_constraints 30
_refine_ls_number_parameters 182
_refine_ls_number_reflns 2490
_refine_ls_number_restraints 0
_refine_ls_restrained_S_all 1.0658
_refine_ls_R_factor_all 0.0552
_refine_ls_R_factor_gt 0.0514
_refine_ls_shift/su_max 0.0000
_refine_ls_shift/su_mean 0.0000
_refine_ls_structure_factor_coef Fsqd
_refine_ls_weighting_details 'w=1/[\s^2^(Fo^2^)+(0.0893P)^2^+0.1864P] where P=(Fo^2^+2Fc^2^)/3'
_refine_ls_weighting_scheme calc
_refine_ls_wR_factor_gt 0.1391
_refine_ls_wR_factor_ref 0.1445
_reflns_Friedel_coverage 0.0
_reflns_limit_h_max 7
_reflns_limit_h_min -8
_reflns_limit_k_max 10
_reflns_limit_k_min 0
_reflns_limit_l_max 29
_reflns_limit_l_min 0
_reflns_number_gt 2221
_reflns_number_total 2490
_reflns_threshold_expression I>=2u(I)
_cod_data_source_file jo6b02902_si_002.cif
_cod_data_source_block lrx-ww-03
_cod_depositor_comments
;

2020-08-18
Z value and formula fixed to values more according to usual
chemical conventions.                 miguel
;
_cod_original_formula_sum 'C6.333 H5.333 O0.333'
_cod_original_formula_weight 86.78
_cod_original_formula_moiety '0.33(C19 H16 O)'
_cod_original_formula_units_Z 12
_cod_database_code 4032253
_reflns_odcompleteness_completeness 99.85
_reflns_odcompleteness_iscentric 1
_reflns_odcompleteness_theta 66.97
_olex2_refinement_description
;
;
_olex2_submission_special_instructions 'No special instructions were received'

loop_
_space_group_symop_id
_space_group_symop_operation_xyz
1 x,y,z
2 -x,y+1/2,-z+1/2
3 -x,-y,-z
4 x,-y-1/2,z-1/2

loop_
_atom_site_label
_atom_site_type_symbol
_atom_site_fract_x
_atom_site_fract_y
_atom_site_fract_z
_atom_site_U_iso_or_equiv
_atom_site_adp_type
_atom_site_occupancy
_atom_site_refinement_flags_posn
C1 C 0.3860(2) 0.78058(15) 0.33884(5) 0.0419(3) Uani 1.000000 .
O2 O 0.72832(17) 0.72636(17) 0.46821(5) 0.0677(4) Uani 1.000000 .
H2 H 0.6425(10) 0.685(3) 0.4840(4) 0.1016(6) Uiso 1.000000 GR
C3 C 0.45461(19) 0.73208(15) 0.39398(5) 0.0408(3) Uani 1.000000 .
C4 C 0.7745(2) 0.85438(19) 0.38639(7) 0.0552(4) Uani 1.000000 .
H4 H 0.9042(2) 0.87690(19) 0.40232(7) 0.0662(5) Uiso 1.000000 R
C5 C 0.32360(19) 0.63960(16) 0.42655(5) 0.0428(3) Uani 1.000000 .
C6 C 0.6465(2) 0.76949(17) 0.41629(6) 0.0478(4) Uani 1.000000 .
C7 C 0.5139(2) 0.86931(17) 0.30929(6) 0.0484(4) Uani 1.000000 .
C8 C 0.1913(2) 0.74653(19) 0.31237(6) 0.0517(4) Uani 1.000000 .
H8 H 0.1057(2) 0.68719(19) 0.33069(6) 0.0620(5) Uiso 1.000000 R
C9 C 0.2770(2) 0.47614(16) 0.40812(5) 0.0450(3) Uani 1.000000 .
C10 C 0.1275(3) 0.7992(2) 0.26056(7) 0.0694(5) Uani 1.000000 .
H10 H -0.0005(3) 0.7747(2) 0.24382(7) 0.0833(6) Uiso 1.000000 R
C11 C 0.7096(2) 0.90305(19) 0.33476(7) 0.0545(4) Uani 1.000000 .
H11 H 0.7951(2) 0.95985(19) 0.31556(7) 0.0654(5) Uiso 1.000000 R
C12 C 0.4174(2) 0.38696(19) 0.38600(7) 0.0590(4) Uani 1.000000 .
H12 H 0.5420(2) 0.42961(19) 0.38291(7) 0.0708(5) Uiso 1.000000 R
C13 C 0.2777(3) 0.8624(2) 0.49153(7) 0.0634(5) Uani 1.000000 .
H13a H 0.332(2) 0.9264(4) 0.4650(3) 0.0950(7) Uiso 1.000000 GR
H13b H 0.1503(4) 0.9031(6) 0.4977(5) 0.0950(7) Uiso 1.000000 GR
H13c H 0.3671(16) 0.8629(3) 0.5255(3) 0.0950(7) Uiso 1.000000 GR
C14 C 0.4422(3) 0.9238(2) 0.25588(7) 0.0668(5) Uani 1.000000 .
H14 H 0.5250(3) 0.9834(2) 0.23668(7) 0.0801(6) Uiso 1.000000 R
C15 C 0.2528(2) 0.69923(18) 0.47041(6) 0.0505(4) Uani 1.000000 .
H15 H 0.1802(2) 0.63165(18) 0.48983(6) 0.0606(5) Uiso 1.000000 R
C16 C 0.0914(2) 0.40948(19) 0.41176(6) 0.0542(4) Uani 1.000000 .
H16 H -0.0060(2) 0.46752(19) 0.42605(6) 0.0650(5) Uiso 1.000000 R
C17 C 0.0505(3) 0.2576(2) 0.39429(8) 0.0660(5) Uani 1.000000 .
H17 H -0.0737(3) 0.2141(2) 0.39720(8) 0.0792(6) Uiso 1.000000 R
C18 C 0.1915(3) 0.1706(2) 0.37274(8) 0.0684(5) Uani 1.000000 .
H18 H 0.1634(3) 0.0685(2) 0.36109(8) 0.0821(6) Uiso 1.000000 R
C19 C 0.2529(3) 0.8899(3) 0.23225(7) 0.0778(6) Uani 1.000000 .
H19 H 0.2067(3) 0.9271(3) 0.19719(7) 0.0933(7) Uiso 1.000000 R
C20 C 0.3753(3) 0.2355(2) 0.36844(9) 0.0727(5) Uani 1.000000 .
H20 H 0.4714(3) 0.1773(2) 0.35367(9) 0.0873(6) Uiso 1.000000 R

loop_
_atom_site_aniso_label
_atom_site_aniso_U_11
_atom_site_aniso_U_22
_atom_site_aniso_U_33
_atom_site_aniso_U_12
_atom_site_aniso_U_13
_atom_site_aniso_U_23
C1 0.0429(7) 0.0411(7) 0.0419(7) 0.0030(5) 0.0066(5) -0.0069(5)
O2 0.0515(7) 0.0925(9) 0.0551(7) -0.0072(6) -0.0075(5) 0.0145(6)
C3 0.0405(7) 0.0385(7) 0.0436(7) -0.0002(5) 0.0065(5) -0.0041(5)
C4 0.0405(7) 0.0606(9) 0.0639(9) -0.0082(6) 0.0053(6) -0.0024(7)
C5 0.0405(7) 0.0443(7) 0.0428(7) -0.0013(5) 0.0026(5) 0.0001(5)
C6 0.0428(7) 0.0503(8) 0.0488(8) -0.0008(6) 0.0008(6) -0.0007(6)
C7 0.0540(8) 0.0471(8) 0.0456(8) 0.0014(6) 0.0126(6) -0.0023(6)
C8 0.0465(8) 0.0606(9) 0.0473(8) -0.0018(6) 0.0039(6) -0.0076(6)
C9 0.0497(7) 0.0435(7) 0.0410(7) -0.0027(6) 0.0037(5) 0.0020(5)
C10 0.0576(10) 0.0982(14) 0.0489(9) 0.0015(9) -0.0057(7) -0.0072(9)
C11 0.0511(8) 0.0545(8) 0.0606(9) -0.0074(6) 0.0171(7) -0.0006(7)
C12 0.0555(9) 0.0504(9) 0.0716(10) -0.0019(7) 0.0104(8) -0.0068(7)
C13 0.0687(10) 0.0633(10) 0.0585(9) -0.0010(8) 0.0106(8) -0.0162(7)
C14 0.0764(11) 0.0764(12) 0.0490(9) -0.0018(9) 0.0139(8) 0.0069(8)
C15 0.0506(8) 0.0551(9) 0.0468(8) -0.0053(6) 0.0098(6) -0.0026(6)
C16 0.0555(8) 0.0548(8) 0.0525(8) -0.0092(7) 0.0084(6) 0.0010(6)
C17 0.0725(11) 0.0568(10) 0.0663(10) -0.0224(8) 0.0009(8) 0.0052(8)
C18 0.0876(13) 0.0426(8) 0.0706(11) -0.0087(8) -0.0051(9) -0.0018(7)
C19 0.0820(12) 0.1071(15) 0.0421(9) 0.0061(11) 0.0006(8) 0.0104(9)
C20 0.0806(12) 0.0512(9) 0.0859(13) 0.0098(8) 0.0096(10) -0.0131(8)

loop_
_atom_type_symbol
_atom_type_scat_dispersion_real
_atom_type_scat_dispersion_imag
_atom_type_scat_Cromer_Mann_a1
_atom_type_scat_Cromer_Mann_a2
_atom_type_scat_Cromer_Mann_a3
_atom_type_scat_Cromer_Mann_a4
_atom_type_scat_Cromer_Mann_b1
_atom_type_scat_Cromer_Mann_b2
_atom_type_scat_Cromer_Mann_b3
_atom_type_scat_Cromer_Mann_b4
_atom_type_scat_Cromer_Mann_c
_atom_type_scat_source
_atom_type_scat_dispersion_source
H 0.00000 0.00000 0.49300 0.32291 0.14019 0.04081 10.51090 26.12570 3.14236 57.79970 0.0030380000826 'International Tables Volume C Table 6.1.1.4 (pp. 500-502)' 'Henke, Gullikson and Davis, At. Data and Nucl. Data Tables, 1993, 54, 2'
C 0.01920 0.00962 2.31000 1.02000 1.58860 0.86500 20.84390 10.20750 0.56870 51.65120 0.215599998832 'International Tables Volume C Table 6.1.1.4 (pp. 500-502)' 'Henke, Gullikson and Davis, At. Data and Nucl. Data Tables, 1993, 54, 2'
O 0.05239 0.03377 3.04850 2.28680 1.54630 0.86700 13.27710 5.70110 0.32390 32.90890 0.250800013542 'International Tables Volume C Table 6.1.1.4 (pp. 500-502)' 'Henke, Gullikson and Davis, At. Data and Nucl. Data Tables, 1993, 54, 2'

loop_
_geom_angle_atom_site_label_1
_geom_angle_atom_site_label_2
_geom_angle_atom_site_label_3
_geom_angle
C7 C1 C3 119.68(12)
C8 C1 C3 122.39(13)
C8 C1 C7 117.92(13)
C5 C3 C1 121.22(11)
C6 C3 C1 118.43(13)
C6 C3 C5 120.34(12)
C11 C4 C6 120.19(14)
C9 C5 C3 116.75(11)
C15 C5 C3 122.04(13)
C15 C5 C9 121.21(13)
C3 C6 O2 123.21(13)
C4 C6 O2 115.08(13)
C4 C6 C3 121.71(14)
C11 C7 C1 118.79(13)
C14 C7 C1 119.54(14)
C14 C7 C11 121.67(15)
C10 C8 C1 121.10(15)
C12 C9 C5 120.52(13)
C16 C9 C5 121.35(13)
C16 C9 C12 118.12(14)
C19 C10 C8 120.61(16)
C7 C11 C4 121.18(14)
C20 C12 C9 121.02(16)
C19 C14 C7 120.54(17)
C13 C15 C5 126.95(14)
C17 C16 C9 120.55(16)
C18 C17 C16 120.59(16)
C20 C18 C17 119.49(16)
C14 C19 C10 120.25(16)
C18 C20 C12 120.22(17)

loop_
_geom_bond_atom_site_label_1
_geom_bond_atom_site_label_2
_geom_bond_distance
C1 C3 1.4299(19)
C1 C7 1.421(2)
C1 C8 1.416(2)
O2 C6 1.3678(17)
C3 C5 1.4962(18)
C3 C6 1.3751(19)
C4 C6 1.409(2)
C4 C11 1.348(2)
C5 C9 1.4894(19)
C5 C15 1.336(2)
C7 C11 1.413(2)
C7 C14 1.412(2)
C8 C10 1.362(2)
C9 C12 1.384(2)
C9 C16 1.392(2)
C10 C19 1.400(3)
C12 C20 1.382(2)
C13 C15 1.490(2)
C14 C19 1.363(3)
C16 C17 1.384(2)
C17 C18 1.370(3)
C18 C20 1.378(3)
